data_7248841
loop_
_publ_author_name
'Cao, Wenqian'
'Teng, Fangying'
'Cui, Yuanjing'
'Qian, Guodong'

_publ_section_title
;
 A lanthanide metal--organic framework containing a hydrazine group for
 highly sensitive luminescent sensing of formaldehyde gas
;
_journal_issue 28
_journal_name_full CrystEngComm
_journal_page_first 3844
_journal_page_last 3850
_journal_paper_doi 10.1039/D4CE00406J
_journal_volume 26
_journal_year 2024
_chemical_formula_moiety 'C96 H48 O67 Tb12'
_chemical_formula_sum 'C96 H48 O67 Tb12'
_chemical_formula_weight 4180.38
_space_group_crystal_system cubic
_space_group_IT_number 225
_space_group_name_Hall '-F 4 2 3'
_space_group_name_H-M_alt 'F m -3 m'
_atom_sites_solution_hydrogens geom
_audit_creation_date 2023-06-07
_audit_creation_method
;
Olex2 1.2
(compiled 2018.05.29 svn.r3508 for OlexSys, GUI svn.r5506)
;
_audit_update_record
;
2024-04-16 deposited with the CCDC.	2024-06-10 downloaded from the CCDC.
;
_cell_angle_alpha 90
_cell_angle_beta 90
_cell_angle_gamma 90
_cell_formula_units_Z 2
_cell_length_a 21.5579(5)
_cell_length_b 21.5579(5)
_cell_length_c 21.5579(5)
_cell_measurement_reflns_used 3731
_cell_measurement_temperature 299(2)
_cell_measurement_theta_max 67.144
_cell_measurement_theta_min 3.551
_cell_volume 10018.9(4)
_computing_cell_refinement 'SAINT V8.40B (?, 2016)'
_computing_data_reduction 'SAINT V8.40B (?, 2016)'
_computing_molecular_graphics 'Olex2 (Dolomanov et al., 2009)'
_computing_publication_material 'Olex2 (Dolomanov et al., 2009)'
_computing_structure_refinement 'ShelXL (Sheldrick, 2015)'
_computing_structure_solution 'SHELXT 2018/2 (Sheldrick, 2018)'
_diffrn_ambient_temperature 299.15
_diffrn_measured_fraction_theta_full 0.996
_diffrn_measured_fraction_theta_max 0.996
_diffrn_measurement_device_type 'Bruker APEX-II CCD'
_diffrn_measurement_method '\f and \w scans'
_diffrn_radiation_type CuK\a
_diffrn_radiation_wavelength 1.54178
_diffrn_reflns_av_R_equivalents 0.0870
_diffrn_reflns_av_unetI/netI 0.0330
_diffrn_reflns_Laue_measured_fraction_full 0.996
_diffrn_reflns_Laue_measured_fraction_max 0.996
_diffrn_reflns_limit_h_max 20
_diffrn_reflns_limit_h_min -20
_diffrn_reflns_limit_k_max 13
_diffrn_reflns_limit_k_min -25
_diffrn_reflns_limit_l_max 22
_diffrn_reflns_limit_l_min -21
_diffrn_reflns_number 8735
_diffrn_reflns_point_group_measured_fraction_full 0.996
_diffrn_reflns_point_group_measured_fraction_max 0.996
_diffrn_reflns_theta_full 67.679
_diffrn_reflns_theta_max 67.969
_diffrn_reflns_theta_min 3.551
_diffrn_standards_number 0
_exptl_absorpt_coefficient_mu 20.869
_exptl_absorpt_correction_T_max 0.7530
_exptl_absorpt_correction_T_min 0.5341
_exptl_absorpt_correction_type multi-scan
_exptl_absorpt_process_details
'SADABS-2016/2 (Bruker,2016/2) was used for absorption correction. wR2(int) was 0.1013 before and 0.0849 after correction. The Ratio of minimum to maximum transmission is 0.7093. The \l/2 correction factor is Not present.'
_exptl_crystal_colour 'clear light brown'
_exptl_crystal_colour_lustre clear
_exptl_crystal_colour_modifier light
_exptl_crystal_colour_primary brown
_exptl_crystal_density_diffrn 1.386
_exptl_crystal_description block
_exptl_crystal_F_000 3880
_exptl_crystal_size_max 0.04
_exptl_crystal_size_mid 0.03
_exptl_crystal_size_min 0.03
_refine_diff_density_max 1.289
_refine_diff_density_min -1.089
_refine_diff_density_rms 0.196
_refine_ls_extinction_method none
_refine_ls_goodness_of_fit_ref 1.071
_refine_ls_hydrogen_treatment constr
_refine_ls_matrix_type full
_refine_ls_number_parameters 30
_refine_ls_number_reflns 513
_refine_ls_number_restraints 26
_refine_ls_restrained_S_all 1.057
_refine_ls_R_factor_all 0.0728
_refine_ls_R_factor_gt 0.0693
_refine_ls_shift/su_max 0.001
_refine_ls_shift/su_mean 0.000
_refine_ls_structure_factor_coef Fsqd
_refine_ls_weighting_details 'w=1/[\s^2^(Fo^2^)+(0.1231P)^2^+293.5249P] where P=(Fo^2^+2Fc^2^)/3'
_refine_ls_weighting_scheme calc
_refine_ls_wR_factor_gt 0.1838
_refine_ls_wR_factor_ref 0.1870
_reflns_Friedel_coverage 0.000
_reflns_number_gt 462
_reflns_number_total 513
_reflns_threshold_expression 'I > 2\s(I)'
_cod_data_source_file d4ce00406j2.cif
_cod_data_source_block cu_20230606tfy_tb_115k_0m_a_pl_sq
_cod_depositor_comments 'Adding full bibliography for 7248841.cif.'
_cod_original_cell_volume 10018.9(7)
_cod_database_code 7248841
_shelx_shelxl_version_number 2016/6
_shelx_space_group_comment
;
The symmetry employed for this shelxl refinement is uniquely defined
by the following loop, which should always be used as a source of
symmetry information in preference to the above space-group names.
They are only intended as comments.
;
_shelx_estimated_absorpt_t_max 0.573
_shelx_estimated_absorpt_t_min 0.489
_olex2_refinement_description
;
1. Fixed Uiso
 At 1.2 times of:
  All C(H) groups
2. Restrained distances
 C005-C004 = C1-C005
 1.5 with sigma of 0.02
3. Uiso/Uaniso restraints and constraints
Uanis(C1) \\sim Ueq: with sigma of 0.01 and sigma for terminal atoms of 0.02
Uanis(O1) \\sim Ueq: with sigma of 0.01 and sigma for terminal atoms of 0.02
Uanis(C005) \\sim Ueq, Uanis(C004) \\sim Ueq: with sigma of 0.01 and sigma for
terminal atoms of 0.02
4. Others
 Fixed Sof: O1(0.03125)
5.a Aromatic/amide H refined with riding coordinates:
 C1(H1)
;
_olex2_submission_special_instructions 'No special instructions were received'

loop_
_space_group_symop_operation_xyz
'x, y, z'
'-y, x, z'
'-x, -y, z'
'y, -x, z'
'x, -y, -z'
'y, x, -z'
'-x, y, -z'
'-y, -x, -z'
'z, x, y'
'-x, z, y'
'-z, -x, y'
'x, -z, y'
'z, -x, -y'
'x, z, -y'
'-z, x, -y'
'-x, -z, -y'
'y, z, x'
'-z, -y, -x'
'-z, y, x'
'z, y, -x'
'z, -y, x'
'y, -z, -x'
'-y, -z, x'
'-y, z, -x'
'x, y+1/2, z+1/2'
'-y, x+1/2, z+1/2'
'-x, -y+1/2, z+1/2'
'y, -x+1/2, z+1/2'
'x, -y+1/2, -z+1/2'
'y, x+1/2, -z+1/2'
'-x, y+1/2, -z+1/2'
'-y, -x+1/2, -z+1/2'
'z, x+1/2, y+1/2'
'-x, z+1/2, y+1/2'
'-z, -x+1/2, y+1/2'
'x, -z+1/2, y+1/2'
'z, -x+1/2, -y+1/2'
'x, z+1/2, -y+1/2'
'-z, x+1/2, -y+1/2'
'-x, -z+1/2, -y+1/2'
'y, z+1/2, x+1/2'
'-z, -y+1/2, -x+1/2'
'-z, y+1/2, x+1/2'
'z, y+1/2, -x+1/2'
'z, -y+1/2, x+1/2'
'y, -z+1/2, -x+1/2'
'-y, -z+1/2, x+1/2'
'-y, z+1/2, -x+1/2'
'x+1/2, y, z+1/2'
'-y+1/2, x, z+1/2'
'-x+1/2, -y, z+1/2'
'y+1/2, -x, z+1/2'
'x+1/2, -y, -z+1/2'
'y+1/2, x, -z+1/2'
'-x+1/2, y, -z+1/2'
'-y+1/2, -x, -z+1/2'
'z+1/2, x, y+1/2'
'-x+1/2, z, y+1/2'
'-z+1/2, -x, y+1/2'
'x+1/2, -z, y+1/2'
'z+1/2, -x, -y+1/2'
'x+1/2, z, -y+1/2'
'-z+1/2, x, -y+1/2'
'-x+1/2, -z, -y+1/2'
'y+1/2, z, x+1/2'
'-z+1/2, -y, -x+1/2'
'-z+1/2, y, x+1/2'
'z+1/2, y, -x+1/2'
'z+1/2, -y, x+1/2'
'y+1/2, -z, -x+1/2'
'-y+1/2, -z, x+1/2'
'-y+1/2, z, -x+1/2'
'x+1/2, y+1/2, z'
'-y+1/2, x+1/2, z'
'-x+1/2, -y+1/2, z'
'y+1/2, -x+1/2, z'
'x+1/2, -y+1/2, -z'
'y+1/2, x+1/2, -z'
'-x+1/2, y+1/2, -z'
'-y+1/2, -x+1/2, -z'
'z+1/2, x+1/2, y'
'-x+1/2, z+1/2, y'
'-z+1/2, -x+1/2, y'
'x+1/2, -z+1/2, y'
'z+1/2, -x+1/2, -y'
'x+1/2, z+1/2, -y'
'-z+1/2, x+1/2, -y'
'-x+1/2, -z+1/2, -y'
'y+1/2, z+1/2, x'
'-z+1/2, -y+1/2, -x'
'-z+1/2, y+1/2, x'
'z+1/2, y+1/2, -x'
'z+1/2, -y+1/2, x'
'y+1/2, -z+1/2, -x'
'-y+1/2, -z+1/2, x'
'-y+1/2, z+1/2, -x'
'-x, -y, -z'
'y, -x, -z'
'x, y, -z'
'-y, x, -z'
'-x, y, z'
'-y, -x, z'
'x, -y, z'
'y, x, z'
'-z, -x, -y'
'x, -z, -y'
'z, x, -y'
'-x, z, -y'
'-z, x, y'
'-x, -z, y'
'z, -x, y'
'x, z, y'
'-y, -z, -x'
'z, y, x'
'z, -y, -x'
'-z, -y, x'
'-z, y, -x'
'-y, z, x'
'y, z, -x'
'y, -z, x'
'-x, -y+1/2, -z+1/2'
'y, -x+1/2, -z+1/2'
'x, y+1/2, -z+1/2'
'-y, x+1/2, -z+1/2'
'-x, y+1/2, z+1/2'
'-y, -x+1/2, z+1/2'
'x, -y+1/2, z+1/2'
'y, x+1/2, z+1/2'
'-z, -x+1/2, -y+1/2'
'x, -z+1/2, -y+1/2'
'z, x+1/2, -y+1/2'
'-x, z+1/2, -y+1/2'
'-z, x+1/2, y+1/2'
'-x, -z+1/2, y+1/2'
'z, -x+1/2, y+1/2'
'x, z+1/2, y+1/2'
'-y, -z+1/2, -x+1/2'
'z, y+1/2, x+1/2'
'z, -y+1/2, -x+1/2'
'-z, -y+1/2, x+1/2'
'-z, y+1/2, -x+1/2'
'-y, z+1/2, x+1/2'
'y, z+1/2, -x+1/2'
'y, -z+1/2, x+1/2'
'-x+1/2, -y, -z+1/2'
'y+1/2, -x, -z+1/2'
'x+1/2, y, -z+1/2'
'-y+1/2, x, -z+1/2'
'-x+1/2, y, z+1/2'
'-y+1/2, -x, z+1/2'
'x+1/2, -y, z+1/2'
'y+1/2, x, z+1/2'
'-z+1/2, -x, -y+1/2'
'x+1/2, -z, -y+1/2'
'z+1/2, x, -y+1/2'
'-x+1/2, z, -y+1/2'
'-z+1/2, x, y+1/2'
'-x+1/2, -z, y+1/2'
'z+1/2, -x, y+1/2'
'x+1/2, z, y+1/2'
'-y+1/2, -z, -x+1/2'
'z+1/2, y, x+1/2'
'z+1/2, -y, -x+1/2'
'-z+1/2, -y, x+1/2'
'-z+1/2, y, -x+1/2'
'-y+1/2, z, x+1/2'
'y+1/2, z, -x+1/2'
'y+1/2, -z, x+1/2'
'-x+1/2, -y+1/2, -z'
'y+1/2, -x+1/2, -z'
'x+1/2, y+1/2, -z'
'-y+1/2, x+1/2, -z'
'-x+1/2, y+1/2, z'
'-y+1/2, -x+1/2, z'
'x+1/2, -y+1/2, z'
'y+1/2, x+1/2, z'
'-z+1/2, -x+1/2, -y'
'x+1/2, -z+1/2, -y'
'z+1/2, x+1/2, -y'
'-x+1/2, z+1/2, -y'
'-z+1/2, x+1/2, y'
'-x+1/2, -z+1/2, y'
'z+1/2, -x+1/2, y'
'x+1/2, z+1/2, y'
'-y+1/2, -z+1/2, -x'
'z+1/2, y+1/2, x'
'z+1/2, -y+1/2, -x'
'-z+1/2, -y+1/2, x'
'-z+1/2, y+1/2, -x'
'-y+1/2, z+1/2, x'
'y+1/2, z+1/2, -x'
'y+1/2, -z+1/2, x'

loop_
_atom_site_label
_atom_site_type_symbol
_atom_site_fract_x
_atom_site_fract_y
_atom_site_fract_z
_atom_site_U_iso_or_equiv
_atom_site_adp_type
_atom_site_occupancy
_atom_site_site_symmetry_order
_atom_site_calc_flag
_atom_site_refinement_flags_posn
_atom_site_refinement_flags_adp
_atom_site_refinement_flags_occupancy
_atom_site_disorder_assembly
_atom_site_disorder_group
Tb01 Tb 0.000000 0.37097(5) 0.000000 0.0308(6) Uani 1 8 d S T P . .
O1 O 0.000000 0.257(3) 0.000000 0.054(15) Uani 0.25 8 d S TU P . .
O2 O 0.0973(5) 0.3252(5) 0.000000 0.071(3) Uani 1 2 d S T P . .
C1 C 0.2687(9) 0.3139(12) 0.000000 0.135(9) Uani 1 2 d DS TU P . .
H1 H 0.280244 0.355431 0.000000 0.163 Uiso 1 2 calc RS T P . .
C004 C 0.1529(7) 0.3471(7) 0.000000 0.078(6) Uani 1 4 d DS TU P . .
O3 O -0.0579(3) 0.4421(3) -0.0579(3) 0.025(3) Uani 1 6 d S T P . .
C005 C 0.2026(7) 0.2974(7) 0.000000 0.085(7) Uani 1 4 d DS TU P . .

loop_
_atom_site_aniso_label
_atom_site_aniso_U_11
_atom_site_aniso_U_22
_atom_site_aniso_U_33
_atom_site_aniso_U_23
_atom_site_aniso_U_13
_atom_site_aniso_U_12
Tb01 0.0339(6) 0.0248(7) 0.0339(6) 0.000 0.000 0.000
O1 0.057(16) 0.05(2) 0.057(16) 0.000 0.000 0.000
O2 0.054(6) 0.052(6) 0.107(9) 0.000 0.000 0.019(5)
C1 0.123(12) 0.131(12) 0.152(12) 0.000 0.000 0.016(9)
C004 0.077(7) 0.077(7) 0.079(10) 0.000 0.000 0.011(8)
O3 0.025(3) 0.025(3) 0.025(3) 0.004(3) 0.004(3) 0.004(3)
C005 0.082(8) 0.082(8) 0.091(11) 0.000 0.000 0.015(8)

loop_
_atom_type_symbol
_atom_type_description
_atom_type_scat_dispersion_real
_atom_type_scat_dispersion_imag
_atom_type_scat_source
C C 0.0181 0.0091 'International Tables Vol C Tables 4.2.6.8 and 6.1.1.4'
H H 0.0000 0.0000 'International Tables Vol C Tables 4.2.6.8 and 6.1.1.4'
O O 0.0492 0.0322 'International Tables Vol C Tables 4.2.6.8 and 6.1.1.4'
Tb Tb -9.1472 9.1891 'International Tables Vol C Tables 4.2.6.8 and 6.1.1.4'

loop_
_geom_angle_atom_site_label_1
_geom_angle_atom_site_label_2
_geom_angle_atom_site_label_3
_geom_angle
_geom_angle_site_symmetry_1
_geom_angle_site_symmetry_3
_geom_angle_publ_flag
Tb01 Tb01 Tb01 60.0 74 33_554 ?
Tb01 Tb01 Tb01 90.000(1) 129 33_554 ?
Tb01 Tb01 Tb01 60.0 129 74 ?
O1 Tb01 Tb01 135.000(1) . 33_554 ?
O1 Tb01 Tb01 135.0 . 129 ?
O1 Tb01 Tb01 135.000(2) . 74 ?
O2 Tb01 Tb01 107.53(18) 114 74 ?
O2 Tb01 Tb01 160.2(3) 20 129 ?
O2 Tb01 Tb01 160.2(3) 114 33_554 ?
O2 Tb01 Tb01 70.2(3) . 74 ?
O2 Tb01 Tb01 160.2(3) 101 74 ?
O2 Tb01 Tb01 107.53(18) 101 129 ?
O2 Tb01 Tb01 107.53(18) . 33_554 ?
O2 Tb01 Tb01 70.2(3) 114 129 ?
O2 Tb01 Tb01 107.53(18) 20 74 ?
O2 Tb01 Tb01 70.2(3) 20 33_554 ?
O2 Tb01 Tb01 107.53(18) 101 33_554 ?
O2 Tb01 Tb01 107.53(18) . 129 ?
O2 Tb01 O1 64.8(3) 20 . ?
O2 Tb01 O1 64.8(3) . . ?
O2 Tb01 O1 64.8(3) 101 . ?
O2 Tb01 O1 64.8(3) 114 . ?
O2 Tb01 O2 79.5(2) 20 101 ?
O2 Tb01 O2 129.6(5) 101 . ?
O2 Tb01 O2 79.5(2) 20 . ?
O2 Tb01 O2 129.6(5) 20 114 ?
O2 Tb01 O2 79.5(2) 101 114 ?
O2 Tb01 O2 79.5(2) 114 . ?
O2 Tb01 O3 78.3(3) 20 74 ?
O2 Tb01 O3 78.3(3) 114 99 ?
O2 Tb01 O3 139.67(16) 101 172 ?
O2 Tb01 O3 139.67(16) 101 74 ?
O2 Tb01 O3 139.67(16) . . ?
O2 Tb01 O3 139.67(16) 114 74 ?
O2 Tb01 O3 78.3(3) . 172 ?
O2 Tb01 O3 78.3(3) . 74 ?
O2 Tb01 O3 139.67(16) 114 . ?
O2 Tb01 O3 139.67(16) . 99 ?
O2 Tb01 O3 139.67(16) 20 172 ?
O2 Tb01 O3 78.3(3) 101 99 ?
O2 Tb01 O3 78.3(3) 114 172 ?
O2 Tb01 O3 139.67(16) 20 99 ?
O2 Tb01 O3 78.3(3) 20 . ?
O2 Tb01 O3 78.3(3) 101 . ?
O3 Tb01 Tb01 32.73(11) 172 129 ?
O3 Tb01 Tb01 85.0(2) 99 33_554 ?
O3 Tb01 Tb01 32.73(11) . 33_554 ?
O3 Tb01 Tb01 32.73(11) 99 129 ?
O3 Tb01 Tb01 85.0(2) 99 74 ?
O3 Tb01 Tb01 85.0(2) 74 129 ?
O3 Tb01 Tb01 85.0(2) 172 33_554 ?
O3 Tb01 Tb01 32.73(11) 74 33_554 ?
O3 Tb01 Tb01 32.73(11) 74 74 ?
O3 Tb01 Tb01 85.0(2) . 129 ?
O3 Tb01 Tb01 32.73(11) 172 74 ?
O3 Tb01 Tb01 85.0(2) . 74 ?
O3 Tb01 O1 131.0(3) 99 . ?
O3 Tb01 O1 131.0(3) . . ?
O3 Tb01 O1 131.0(3) 74 . ?
O3 Tb01 O1 131.0(3) 172 . ?
O3 Tb01 O3 64.5(3) 172 74 ?
O3 Tb01 O3 64.5(3) . 99 ?
O3 Tb01 O3 64.5(3) . 74 ?
O3 Tb01 O3 64.5(3) 172 99 ?
O3 Tb01 O3 98.0(6) 99 74 ?
O3 Tb01 O3 98.0(6) . 172 ?
C004 O2 Tb01 133.2(11) . . ?
C1 C1 H1 119.5 6 . ?
C1 C1 C005 121.0(13) 6 . ?
C005 C1 H1 119.5 . . ?
O2 C004 O2 133(2) 174 . ?
O2 C004 C005 113.4(10) 174 . ?
O2 C004 C005 113.4(10) . . ?
Tb01 O3 Tb01 114.5(2) . 33_554 ?
Tb01 O3 Tb01 114.5(2) . 170_455 ?
Tb01 O3 Tb01 114.5(2) 33_554 170_455 ?
C1 C005 C1 118(3) . 174 ?
C1 C005 C004 121.0(13) 174 . ?
C1 C005 C004 121.0(13) . . ?

loop_
_geom_bond_atom_site_label_1
_geom_bond_atom_site_label_2
_geom_bond_distance
_geom_bond_site_symmetry_2
_geom_bond_publ_flag
Tb01 Tb01 3.9337(17) 129 ?
Tb01 Tb01 3.9337(17) 33_554 ?
Tb01 Tb01 3.9337(17) 74 ?
Tb01 O1 2.45(7) . ?
Tb01 O2 2.319(10) 101 ?
Tb01 O2 2.319(10) 114 ?
Tb01 O2 2.319(10) 20 ?
Tb01 O2 2.319(10) . ?
Tb01 O3 2.338(3) 99 ?
Tb01 O3 2.338(3) . ?
Tb01 O3 2.338(3) 74 ?
Tb01 O3 2.338(3) 172 ?
O2 C004 1.288(14) . ?
C1 C1 1.38(5) 6 ?
C1 H1 0.9300 . ?
C1 C005 1.468(17) . ?
C004 C005 1.517(18) . ?

loop_
_geom_torsion_atom_site_label_1
_geom_torsion_atom_site_label_2
_geom_torsion_atom_site_label_3
_geom_torsion_atom_site_label_4
_geom_torsion
_geom_torsion_site_symmetry_1
_geom_torsion_site_symmetry_2
_geom_torsion_site_symmetry_3
_geom_torsion_site_symmetry_4
_geom_torsion_publ_flag
Tb01 O2 C004 O2 0.0 . . . 174 ?
Tb01 O2 C004 C005 180.0 . . . . ?
O2 C004 C005 C1 180.0 174 . . 174 ?
O2 C004 C005 C1 180.0 . . . . ?
O2 C004 C005 C1 0.0 . . . 174 ?
O2 C004 C005 C1 0.0 174 . . . ?
C1 C1 C005 C1 0.0 6 . . 174 ?
C1 C1 C005 C004 180.0 6 . . . ?
